data_4133890
loop_
_publ_author_name
'Chen, Xiao-Gang'
'Song, Xian-Jiang'
'Zhang, Zhi-Xu'
'Li, Peng-Fei'
'Ge, Jia-Zhen'
'Tang, Yuan-Yuan'
'Gao, Ji-Xing'
'Zhang, Wan-Ying'
'Fu, Da-Wei'
'You, Yu-Meng'
'Xiong, Ren-Gen'

_publ_section_title
;
 Two-dimensional layered perovskite ferroelectric with giant piezoelectric
 voltage coefficient.
;
_journal_name_full 'Journal of the American Chemical Society'
_journal_paper_doi 10.1021/jacs.9b12368
_journal_year 2019
_chemical_formula_moiety 'Br4 Pb, 2(C5 H12 N O)'
_chemical_formula_sum 'C10 H24 Br4 N2 O2 Pb'
_chemical_formula_weight 731.11
_space_group_crystal_system orthorhombic
_space_group_IT_number 36
_space_group_name_Hall 'C 2c -2'
_space_group_name_H-M_alt 'C m c 21'
_atom_sites_solution_hydrogens geom
_audit_creation_method SHELXL-2014/7
_cell_angle_alpha 90
_cell_angle_beta 90
_cell_angle_gamma 90
_cell_formula_units_Z 4
_cell_length_a 26.890(3)
_cell_length_b 8.8834(9)
_cell_length_c 8.0708(8)
_cell_measurement_reflns_used 1612
_cell_measurement_temperature 443(2)
_cell_measurement_theta_max 30.2900
_cell_measurement_theta_min 3.0280
_cell_volume 1927.9(3)
_computing_structure_refinement 'SHELXL-2014/7 (Sheldrick, 2014)'
_diffrn_ambient_temperature 443(2)
_diffrn_measured_fraction_theta_full 0.996
_diffrn_measured_fraction_theta_max 0.996
_diffrn_measurement_device_type 'XtaLAB Synergy R, DW system, HyPix'
_diffrn_radiation_type MoK\a
_diffrn_radiation_wavelength 0.71073
_diffrn_reflns_av_R_equivalents 0.1053
_diffrn_reflns_av_unetI/netI 0.0889
_diffrn_reflns_Laue_measured_fraction_full 0.996
_diffrn_reflns_Laue_measured_fraction_max 0.996
_diffrn_reflns_limit_h_max 31
_diffrn_reflns_limit_h_min -31
_diffrn_reflns_limit_k_max 10
_diffrn_reflns_limit_k_min -9
_diffrn_reflns_limit_l_max 9
_diffrn_reflns_limit_l_min -9
_diffrn_reflns_number 3629
_diffrn_reflns_point_group_measured_fraction_full 0.854
_diffrn_reflns_point_group_measured_fraction_max 0.854
_diffrn_reflns_theta_full 24.996
_diffrn_reflns_theta_max 24.996
_diffrn_reflns_theta_min 2.415
_diffrn_source 'Rotating-anode X-ray tube'
_exptl_absorpt_coefficient_mu 17.041
_exptl_absorpt_correction_T_max 0.024
_exptl_absorpt_correction_T_min 0.01
_exptl_absorpt_correction_type multi-scan
_exptl_absorpt_process_details
;
CrysAlisPro 1.171.40.14e (Rigaku Oxford Diffraction, 2018)
Empirical absorption correction using spherical harmonics,
 implemented in SCALE3 ABSPACK scaling algorithm.
;
_exptl_crystal_colour colorless
_exptl_crystal_density_diffrn 2.519
_exptl_crystal_description sheet
_exptl_crystal_F_000 1344
_exptl_crystal_size_max 0.3
_exptl_crystal_size_mid 0.24
_exptl_crystal_size_min 0.22
_refine_diff_density_max 6.440
_refine_diff_density_min -4.498
_refine_diff_density_rms 0.867
_refine_ls_abs_structure_details
;
 Flack x determined using 270 quotients [(I+)-(I-)]/[(I+)+(I-)]
 (Parsons, Flack and Wagner, Acta Cryst. B69 (2013) 249-259).
;
_refine_ls_abs_structure_Flack -0.06(5)
_refine_ls_extinction_coef 0.0055(16)
_refine_ls_extinction_expression Fc^*^=kFc[1+0.001xFc^2^\l^3^/sin(2\q)]^-1/4^
_refine_ls_extinction_method 'SHELXL-2014/7 (Sheldrick 2014'
_refine_ls_goodness_of_fit_ref 1.185
_refine_ls_hydrogen_treatment constr
_refine_ls_matrix_type full
_refine_ls_number_parameters 93
_refine_ls_number_reflns 1746
_refine_ls_number_restraints 67
_refine_ls_restrained_S_all 1.162
_refine_ls_R_factor_all 0.1371
_refine_ls_R_factor_gt 0.0857
_refine_ls_shift/su_max 0.000
_refine_ls_shift/su_mean 0.000
_refine_ls_structure_factor_coef Fsqd
_refine_ls_weighting_details 'w=1/[\s^2^(Fo^2^)+(0.2200P)^2^+90.0000P] where P=(Fo^2^+2Fc^2^)/3'
_refine_ls_weighting_scheme calc
_refine_ls_wR_factor_gt 0.2159
_refine_ls_wR_factor_ref 0.3528
_reflns_Friedel_coverage 0.586
_reflns_Friedel_fraction_full 0.686
_reflns_Friedel_fraction_max 0.686
_reflns_number_gt 1133
_reflns_number_total 1746
_reflns_threshold_expression 'I > 2\s(I)'
_cod_data_source_file ja9b12368_si_003.cif
_cod_data_source_block CMC21
_cod_database_code 4133890
_shelx_shelxl_version_number 2014/7
_shelx_space_group_comment
;
The symmetry employed for this shelxl refinement is uniquely defined
by the following loop, which should always be used as a source of
symmetry information in preference to the above space-group names.
They are only intended as comments.
;

loop_
_space_group_symop_operation_xyz
'x, y, z'
'-x, -y, z+1/2'
'x, -y, z+1/2'
'-x, y, z'
'x+1/2, y+1/2, z'
'-x+1/2, -y+1/2, z+1/2'
'x+1/2, -y+1/2, z+1/2'
'-x+1/2, y+1/2, z'

loop_
_atom_site_label
_atom_site_type_symbol
_atom_site_fract_x
_atom_site_fract_y
_atom_site_fract_z
_atom_site_U_iso_or_equiv
_atom_site_adp_type
_atom_site_occupancy
_atom_site_site_symmetry_order
_atom_site_calc_flag
_atom_site_refinement_flags_posn
_atom_site_refinement_flags_adp
_atom_site_refinement_flags_occupancy
C1 C 0.271(3) 0.219(9) 0.677(12) 0.09(2) Uani 1 1 d . U .
H1A H 0.2708 0.1751 0.5671 0.110 Uiso 1 1 calc R U .
H1B H 0.2402 0.1956 0.7314 0.110 Uiso 1 1 calc R U .
C2 C 0.362(3) 0.369(8) 0.662(9) 0.081(19) Uani 1 1 d . U .
H2A H 0.3657 0.4211 0.7670 0.098 Uiso 1 1 calc R U .
H2B H 0.3908 0.3949 0.5938 0.098 Uiso 1 1 calc R U .
C3 C 0.315(2) 0.153(7) 0.777(7) 0.066(14) Uani 1 1 d . U .
H3A H 0.3143 0.1907 0.8893 0.079 Uiso 1 1 calc R U .
H3B H 0.3123 0.0440 0.7800 0.079 Uiso 1 1 calc R U .
C4 C 0.317(3) 0.417(9) 0.580(11) 0.10(2) Uani 1 1 d . U .
H4A H 0.3168 0.5253 0.5689 0.115 Uiso 1 1 calc R U .
H4B H 0.3158 0.3737 0.4692 0.115 Uiso 1 1 calc R U .
O1 O 0.276(2) 0.373(6) 0.664(7) 0.092(15) Uani 1 1 d . U .
C6 C 0.361(2) 0.200(7) 0.692(8) 0.068(16) Uani 1 1 d . U .
H6 H 0.3614 0.1512 0.5824 0.081 Uiso 1 1 calc R U .
N1 N 0.407(2) 0.140(6) 0.785(7) 0.078(16) Uani 1 1 d . U .
H1C H 0.4061 0.1740 0.8887 0.118 Uiso 1 1 calc R U .
H1D H 0.4343 0.1718 0.7352 0.118 Uiso 1 1 calc R U .
H1E H 0.4060 0.0400 0.7854 0.118 Uiso 1 1 calc R U .
Pb1 Pb 0.0000 0.2318(3) 0.71746(2) 0.0530(12) Uani 1 2 d S TU P
Br1 Br 0.1090(3) 0.2732(7) 0.6993(13) 0.072(2) Uani 1 1 d . U .
Br4 Br 0.0000 0.0762(12) 0.3887(17) 0.084(3) Uani 1 2 d S TU P
Br5 Br 0.0000 0.4559(9) 1.0166(13) 0.062(2) Uani 1 2 d S TU P

loop_
_atom_site_aniso_label
_atom_site_aniso_U_11
_atom_site_aniso_U_22
_atom_site_aniso_U_33
_atom_site_aniso_U_23
_atom_site_aniso_U_13
_atom_site_aniso_U_12
C1 0.09(3) 0.09(3) 0.10(3) 0.00(2) 0.01(2) 0.00(2)
C2 0.07(3) 0.09(3) 0.09(3) 0.00(2) 0.00(2) -0.01(2)
C3 0.07(2) 0.07(2) 0.06(2) 0.010(18) -0.024(19) 0.001(19)
C4 0.10(3) 0.10(3) 0.09(3) 0.01(2) -0.01(2) 0.00(2)
O1 0.08(2) 0.09(2) 0.10(3) 0.008(19) 0.019(18) -0.008(19)
C6 0.07(2) 0.07(2) 0.06(3) -0.01(2) 0.00(2) 0.002(19)
N1 0.09(3) 0.06(3) 0.09(3) -0.03(2) 0.03(3) 0.01(2)
Pb1 0.0622(17) 0.0469(17) 0.0501(17) -0.004(2) 0.000 0.000
Br1 0.078(4) 0.060(3) 0.077(6) 0.002(5) -0.005(4) 0.005(2)
Br4 0.102(7) 0.070(6) 0.078(6) -0.020(5) 0.000 0.000
Br5 0.072(5) 0.066(5) 0.048(4) -0.008(3) 0.000 0.000

loop_
_atom_type_symbol
_atom_type_description
_atom_type_scat_dispersion_real
_atom_type_scat_dispersion_imag
_atom_type_scat_source
C C 0.0033 0.0016 'International Tables Vol C Tables 4.2.6.8 and 6.1.1.4'
H H 0.0000 0.0000 'International Tables Vol C Tables 4.2.6.8 and 6.1.1.4'
N N 0.0061 0.0033 'International Tables Vol C Tables 4.2.6.8 and 6.1.1.4'
O O 0.0106 0.0060 'International Tables Vol C Tables 4.2.6.8 and 6.1.1.4'
Br Br -0.2901 2.4595 'International Tables Vol C Tables 4.2.6.8 and 6.1.1.4'
Pb Pb -3.3944 10.1111 'International Tables Vol C Tables 4.2.6.8 and 6.1.1.4'

loop_
_geom_angle_atom_site_label_1
_geom_angle_atom_site_label_2
_geom_angle_atom_site_label_3
_geom_angle
_geom_angle_site_symmetry_1
_geom_angle_site_symmetry_3
O1 C1 C3 110(6) . .
O1 C1 H1A 109.6 . .
C3 C1 H1A 109.6 . .
O1 C1 H1B 109.6 . .
C3 C1 H1B 109.6 . .
H1A C1 H1B 108.1 . .
C4 C2 C6 110(6) . .
C4 C2 H2A 109.7 . .
C6 C2 H2A 109.7 . .
C4 C2 H2B 109.7 . .
C6 C2 H2B 109.7 . .
H2A C2 H2B 108.2 . .
C6 C3 C1 107(5) . .
C6 C3 H3A 110.3 . .
C1 C3 H3A 110.3 . .
C6 C3 H3B 110.3 . .
C1 C3 H3B 110.3 . .
H3A C3 H3B 108.6 . .
O1 C4 C2 112(7) . .
O1 C4 H4A 109.3 . .
C2 C4 H4A 109.3 . .
O1 C4 H4B 109.3 . .
C2 C4 H4B 109.3 . .
H4A C4 H4B 107.9 . .
C4 O1 C1 114(6) . .
C3 C6 C2 111(5) . .
C3 C6 N1 110(5) . .
C2 C6 N1 114(5) . .
C3 C6 H6 107.0 . .
C2 C6 H6 107.0 . .
N1 C6 H6 107.0 . .
C6 N1 H1C 109.5 . .
C6 N1 H1D 109.5 . .
H1C N1 H1D 109.5 . .
C6 N1 H1E 109.5 . .
H1C N1 H1E 109.5 . .
H1D N1 H1E 109.5 . .
Br1 Pb1 Br1 164.6(3) 4 .
Br1 Pb1 Br4 90.78(19) 4 .
Br1 Pb1 Br4 90.78(19) . .
Br1 Pb1 Br4 97.66(14) 4 2
Br1 Pb1 Br4 97.66(14) . 2
Br4 Pb1 Br4 89.28(14) . 2
Br1 Pb1 Br5 87.66(19) 4 .
Br1 Pb1 Br5 87.66(19) . .
Br4 Pb1 Br5 168.0(3) . .
Br4 Pb1 Br5 102.7(3) 2 .
Br1 Pb1 Br5 82.40(14) 4 2_564
Br1 Pb1 Br5 82.40(14) . 2_564
Br4 Pb1 Br5 87.2(3) . 2_564
Br4 Pb1 Br5 176.5(3) 2 2_564
Br5 Pb1 Br5 80.78(8) . 2_564
Pb1 Br4 Pb1 144.3(5) . 2_554
Pb1 Br5 Pb1 159.8(3) . 2_565

loop_
_geom_bond_atom_site_label_1
_geom_bond_atom_site_label_2
_geom_bond_distance
_geom_bond_site_symmetry_2
C1 O1 1.38(9) .
C1 C3 1.54(10) .
C1 H1A 0.9700 .
C1 H1B 0.9700 .
C2 C4 1.46(9) .
C2 C6 1.52(10) .
C2 H2A 0.9700 .
C2 H2B 0.9700 .
C3 C6 1.49(8) .
C3 H3A 0.9700 .
C3 H3B 0.9700 .
C4 O1 1.34(8) .
C4 H4A 0.9700 .
C4 H4B 0.9700 .
C6 N1 1.53(8) .
C6 H6 0.9800 .
N1 H1C 0.8900 .
N1 H1D 0.8900 .
N1 H1E 0.8900 .
Pb1 Br1 2.959(7) 4
Pb1 Br1 2.959(7) .
Pb1 Br4 2.992(12) .
Pb1 Br4 3.065(10) 2
Pb1 Br5 3.130(9) .
Pb1 Br5 3.213(9) 2_564
Br4 Pb1 3.065(10) 2_554
Br5 Pb1 3.213(9) 2_565

loop_
_geom_torsion_atom_site_label_1
_geom_torsion_atom_site_label_2
_geom_torsion_atom_site_label_3
_geom_torsion_atom_site_label_4
_geom_torsion
O1 C1 C3 C6 -57(8)
C6 C2 C4 O1 55(9)
C2 C4 O1 C1 -63(9)
C3 C1 O1 C4 64(8)
C1 C3 C6 C2 52(7)
C1 C3 C6 N1 179(5)
C4 C2 C6 C3 -52(8)
C4 C2 C6 N1 -177(6)
